data_7025534
loop_
_publ_author_name
'Izod, Keith'
'Clegg, William'
'Harrington, Ross W.'

_publ_section_title
;
 Lanthanide(II) complexes of a phosphine-borane-stabilised carbanion.
;
_journal_issue 29
_journal_name_full 'Dalton transactions (Cambridge, England : 2003)'
_journal_page_first 6705
_journal_page_last 6709
_journal_paper_doi 10.1039/c001468k
_journal_volume 39
_journal_year 2010
_chemical_formula_moiety 'C22 H62 B2 O P2 Si4 Sm'
_chemical_formula_sum 'C22 H62 B2 O P2 Si4 Sm'
_chemical_formula_weight 688.99
_chemical_name_systematic
;
?
;
_space_group_IT_number 14
_symmetry_cell_setting monoclinic
_symmetry_space_group_name_Hall '-P 2ybc'
_symmetry_space_group_name_H-M 'P 1 21/c 1'
_atom_sites_solution_hydrogens geom
_atom_sites_solution_primary direct
_atom_sites_solution_secondary difmap
_audit_creation_method SHELXL-97
_cell_angle_alpha 90.00
_cell_angle_beta 93.442(2)
_cell_angle_gamma 90.00
_cell_formula_units_Z 4
_cell_length_a 11.9950(2)
_cell_length_b 29.7059(5)
_cell_length_c 12.4072(2)
_cell_measurement_reflns_used 28996
_cell_measurement_temperature 150(2)
_cell_measurement_theta_max 29.49
_cell_measurement_theta_min 3.07
_cell_volume 4412.99(13)
_computing_cell_refinement
;
CrysAlisPro, Oxford Diffraction Ltd.,
Version 1.171.33.41 (release 06-05-2009 CrysAlis171 .NET)
(compiled May 6 2009,17:20:42)
;
_computing_data_collection
;
CrysAlisPro, Oxford Diffraction Ltd.,
Version 1.171.33.41 (release 06-05-2009 CrysAlis171 .NET)
(compiled May 6 2009,17:20:42)
;
_computing_data_reduction
;
CrysAlisPro, Oxford Diffraction Ltd.,
Version 1.171.33.41 (release 06-05-2009 CrysAlis171 .NET)
(compiled May 6 2009,17:20:42)
;
_computing_molecular_graphics 'Bruker SHELXTL'
_computing_publication_material 'Bruker SHELXTL and local programs'
_computing_structure_refinement 'Bruker SHELXTL'
_computing_structure_solution 'Bruker SHELXTL'
_diffrn_ambient_temperature 150(2)
_diffrn_detector_area_resol_mean 10.3968
_diffrn_measured_fraction_theta_full 0.998
_diffrn_measured_fraction_theta_max 0.998
_diffrn_measurement_device_type 'Oxford Diffraction Gemini A Ultra diffractometer'
_diffrn_measurement_method 'thick-slice \w scans'
_diffrn_radiation_monochromator graphite
_diffrn_radiation_source 'sealed tube with Enhance optics'
_diffrn_radiation_type MoK\a
_diffrn_radiation_wavelength 0.71073
_diffrn_reflns_av_R_equivalents 0.0425
_diffrn_reflns_av_sigmaI/netI 0.0262
_diffrn_reflns_limit_h_max 14
_diffrn_reflns_limit_h_min -14
_diffrn_reflns_limit_k_max 35
_diffrn_reflns_limit_k_min -35
_diffrn_reflns_limit_l_max 14
_diffrn_reflns_limit_l_min -14
_diffrn_reflns_number 41414
_diffrn_reflns_theta_full 25.00
_diffrn_reflns_theta_max 25.00
_diffrn_reflns_theta_min 3.08
_diffrn_standards_number 0
_exptl_absorpt_coefficient_mu 1.523
_exptl_absorpt_correction_T_max 0.751
_exptl_absorpt_correction_T_min 0.642
_exptl_absorpt_correction_type gaussian
_exptl_absorpt_process_details
;
CrysAlisPro, Oxford Diffraction Ltd.,
Version 1.171.33.41 (release 06-05-2009 CrysAlis171 .NET)
(compiled May 6 2009,17:20:42)
Numerical absorption correction based on gaussian integration over
a multifaceted crystal model
;
_exptl_crystal_colour black
_exptl_crystal_density_diffrn 1.037
_exptl_crystal_density_method 'not measured'
_exptl_crystal_description block
_exptl_crystal_F_000 1440
_exptl_crystal_size_max 0.32
_exptl_crystal_size_mid 0.20
_exptl_crystal_size_min 0.20
_platon_squeeze_details
;
;
_refine_diff_density_max 1.232
_refine_diff_density_min -1.652
_refine_diff_density_rms 0.153
_refine_ls_extinction_method none
_refine_ls_goodness_of_fit_ref 1.351
_refine_ls_hydrogen_treatment constr
_refine_ls_matrix_type full
_refine_ls_number_parameters 305
_refine_ls_number_reflns 7755
_refine_ls_number_restraints 0
_refine_ls_restrained_S_all 1.351
_refine_ls_R_factor_all 0.0799
_refine_ls_R_factor_gt 0.0763
_refine_ls_shift/su_max 0.003
_refine_ls_shift/su_mean 0.000
_refine_ls_structure_factor_coef Fsqd
_refine_ls_weighting_details 'calc w=1/[\s^2^(Fo^2^)+(0.0000P)^2^+64.1049P] where P=(Fo^2^+2Fc^2^)/3'
_refine_ls_weighting_scheme calc
_refine_ls_wR_factor_gt 0.1763
_refine_ls_wR_factor_ref 0.1774
_reflns_number_gt 7166
_reflns_number_total 7755
_reflns_threshold_expression I>2\s(I)
_cod_data_source_file c001468k.txt
_cod_data_source_block ki405_compound5a
_cod_original_sg_symbol_H-M 'P 21/c'
_cod_database_code 7025534

loop_
_symmetry_equiv_pos_as_xyz
'x, y, z'
'-x, y+1/2, -z+1/2'
'-x, -y, -z'
'x, -y-1/2, z-1/2'

loop_
_atom_site_label
_atom_site_type_symbol
_atom_site_fract_x
_atom_site_fract_y
_atom_site_fract_z
_atom_site_U_iso_or_equiv
_atom_site_adp_type
_atom_site_occupancy
_atom_site_symmetry_multiplicity
_atom_site_calc_flag
_atom_site_refinement_flags
Sm Sm 0.32421(4) 0.399828(16) 0.62930(4) 0.02620(15) Uani 1 1 d .
P1 P 0.15381(19) 0.48145(8) 0.71204(18) 0.0241(5) Uani 1 1 d .
P2 P 0.2818(3) 0.29727(8) 0.52148(19) 0.0362(6) Uani 1 1 d .
Si1 Si 0.3158(2) 0.44983(10) 0.8932(2) 0.0299(6) Uani 1 1 d .
Si2 Si 0.0885(2) 0.40119(9) 0.85278(19) 0.0288(5) Uani 1 1 d .
Si3 Si 0.1456(2) 0.35813(9) 0.3611(2) 0.0314(6) Uani 1 1 d .
Si4 Si 0.4040(2) 0.36116(9) 0.3734(2) 0.0321(6) Uani 1 1 d .
B1 B 0.2410(10) 0.4898(4) 0.5847(9) 0.034(3) Uani 1 1 d .
B2 B 0.3464(13) 0.3052(4) 0.6676(9) 0.045(3) Uani 1 1 d .
O O 0.5346(5) 0.4139(2) 0.6606(6) 0.0351(16) Uani 1 1 d .
C1 C 0.1964(7) 0.4360(3) 0.7956(6) 0.0222(18) Uani 1 1 d .
C2 C 0.1449(9) 0.5341(3) 0.7839(8) 0.038(2) Uani 1 1 d .
H2A H 0.1124 0.5572 0.7351 0.058 Uiso 1 1 calc R
H2B H 0.2198 0.5435 0.8107 0.058 Uiso 1 1 calc R
H2C H 0.0976 0.5302 0.8450 0.058 Uiso 1 1 calc R
C3 C 0.0112(8) 0.4760(4) 0.6579(8) 0.039(2) Uani 1 1 d .
H3A H -0.0388 0.4743 0.7174 0.059 Uiso 1 1 calc R
H3B H 0.0037 0.4486 0.6142 0.059 Uiso 1 1 calc R
H3C H -0.0087 0.5022 0.6128 0.059 Uiso 1 1 calc R
C4 C 0.4034(9) 0.3988(5) 0.9284(9) 0.051(3) Uani 1 1 d .
H4A H 0.4076 0.3797 0.8643 0.077 Uiso 1 1 calc R
H4B H 0.3694 0.3818 0.9856 0.077 Uiso 1 1 calc R
H4C H 0.4787 0.4083 0.9535 0.077 Uiso 1 1 calc R
C5 C 0.2683(8) 0.4743(4) 1.0246(7) 0.043(3) Uani 1 1 d .
H5A H 0.2142 0.4538 1.0550 0.064 Uiso 1 1 calc R
H5B H 0.2332 0.5036 1.0104 0.064 Uiso 1 1 calc R
H5C H 0.3329 0.4779 1.0760 0.064 Uiso 1 1 calc R
C6 C 0.4169(8) 0.4920(4) 0.8428(8) 0.041(3) Uani 1 1 d .
H6A H 0.4436 0.4816 0.7739 0.062 Uiso 1 1 calc R
H6B H 0.4804 0.4952 0.8957 0.062 Uiso 1 1 calc R
H6C H 0.3795 0.5211 0.8324 0.062 Uiso 1 1 calc R
C7 C 0.0058(9) 0.3656(4) 0.7511(9) 0.044(3) Uani 1 1 d .
H7A H -0.0339 0.3852 0.6980 0.066 Uiso 1 1 calc R
H7B H -0.0483 0.3474 0.7881 0.066 Uiso 1 1 calc R
H7C H 0.0565 0.3458 0.7143 0.066 Uiso 1 1 calc R
C8 C 0.1469(10) 0.3579(4) 0.9508(9) 0.048(3) Uani 1 1 d .
H8A H 0.1918 0.3362 0.9128 0.071 Uiso 1 1 calc R
H8B H 0.0854 0.3421 0.9833 0.071 Uiso 1 1 calc R
H8C H 0.1938 0.3728 1.0076 0.071 Uiso 1 1 calc R
C9 C -0.0141(8) 0.4340(4) 0.9304(8) 0.038(2) Uani 1 1 d .
H9A H -0.0564 0.4545 0.8813 0.057 Uiso 1 1 calc R
H9B H 0.0263 0.4515 0.9872 0.057 Uiso 1 1 calc R
H9C H -0.0656 0.4132 0.9632 0.057 Uiso 1 1 calc R
C10 C 0.2760(8) 0.3465(3) 0.4436(7) 0.028(2) Uani 1 1 d .
C11 C 0.3526(13) 0.2503(4) 0.4594(9) 0.058(4) Uani 1 1 d .
H11A H 0.3561 0.2246 0.5091 0.087 Uiso 1 1 calc R
H11B H 0.4285 0.2594 0.4438 0.087 Uiso 1 1 calc R
H11C H 0.3111 0.2417 0.3921 0.087 Uiso 1 1 calc R
C12 C 0.1434(11) 0.2736(4) 0.5360(9) 0.052(3) Uani 1 1 d .
H12A H 0.1501 0.2455 0.5773 0.078 Uiso 1 1 calc R
H12B H 0.1077 0.2674 0.4644 0.078 Uiso 1 1 calc R
H12C H 0.0978 0.2950 0.5742 0.078 Uiso 1 1 calc R
C13 C 0.1039(12) 0.3117(4) 0.2622(9) 0.060(4) Uani 1 1 d .
H13A H 0.1578 0.3102 0.2060 0.090 Uiso 1 1 calc R
H13B H 0.0294 0.3180 0.2289 0.090 Uiso 1 1 calc R
H13C H 0.1029 0.2829 0.3005 0.090 Uiso 1 1 calc R
C14 C 0.0195(10) 0.3698(4) 0.4406(9) 0.051(3) Uani 1 1 d .
H14A H 0.0411 0.3891 0.5023 0.076 Uiso 1 1 calc R
H14B H -0.0104 0.3413 0.4665 0.076 Uiso 1 1 calc R
H14C H -0.0378 0.3850 0.3941 0.076 Uiso 1 1 calc R
C15 C 0.1566(10) 0.4104(4) 0.2767(8) 0.044(3) Uani 1 1 d .
H15A H 0.1762 0.4361 0.3237 0.065 Uiso 1 1 calc R
H15B H 0.0847 0.4162 0.2373 0.065 Uiso 1 1 calc R
H15C H 0.2145 0.4062 0.2252 0.065 Uiso 1 1 calc R
C16 C 0.5374(9) 0.3396(4) 0.4422(9) 0.048(3) Uani 1 1 d .
H16A H 0.5468 0.3078 0.4243 0.072 Uiso 1 1 calc R
H16B H 0.5342 0.3430 0.5205 0.072 Uiso 1 1 calc R
H16C H 0.6006 0.3569 0.4175 0.072 Uiso 1 1 calc R
C17 C 0.4040(10) 0.3396(4) 0.2311(8) 0.047(3) Uani 1 1 d .
H17A H 0.3942 0.3069 0.2310 0.070 Uiso 1 1 calc R
H17B H 0.4753 0.3472 0.2008 0.070 Uiso 1 1 calc R
H17C H 0.3427 0.3536 0.1874 0.070 Uiso 1 1 calc R
C18 C 0.4266(10) 0.4236(3) 0.3667(9) 0.043(3) Uani 1 1 d .
H18A H 0.4189 0.4368 0.4383 0.065 Uiso 1 1 calc R
H18B H 0.3710 0.4369 0.3151 0.065 Uiso 1 1 calc R
H18C H 0.5017 0.4297 0.3433 0.065 Uiso 1 1 calc R
C19 C 0.6182(10) 0.3869(4) 0.7215(10) 0.054(3) Uani 1 1 d .
H19A H 0.5852 0.3727 0.7845 0.065 Uiso 1 1 calc R
H19B H 0.6467 0.3628 0.6753 0.065 Uiso 1 1 calc R
C20 C 0.7041(14) 0.4157(6) 0.756(2) 0.134(10) Uani 1 1 d .
H20A H 0.7769 0.4008 0.7469 0.161 Uiso 1 1 calc R
H20B H 0.6986 0.4228 0.8330 0.161 Uiso 1 1 calc R
C21 C 0.6978(10) 0.4574(4) 0.6922(10) 0.053(3) Uani 1 1 d .
H21A H 0.7652 0.4612 0.6510 0.064 Uiso 1 1 calc R
H21B H 0.6902 0.4839 0.7397 0.064 Uiso 1 1 calc R
C22 C 0.5961(8) 0.4518(4) 0.6179(8) 0.041(2) Uani 1 1 d .
H22A H 0.5500 0.4795 0.6167 0.049 Uiso 1 1 calc R
H22B H 0.6173 0.4453 0.5436 0.049 Uiso 1 1 calc R

loop_
_atom_site_aniso_label
_atom_site_aniso_U_11
_atom_site_aniso_U_22
_atom_site_aniso_U_33
_atom_site_aniso_U_23
_atom_site_aniso_U_13
_atom_site_aniso_U_12
Sm 0.0313(3) 0.0273(2) 0.0203(2) -0.00245(19) 0.00424(17) -0.0012(2)
P1 0.0210(11) 0.0317(12) 0.0199(11) -0.0003(9) 0.0033(9) 0.0040(9)
P2 0.0651(19) 0.0241(12) 0.0197(12) 0.0007(9) 0.0045(12) -0.0048(12)
Si1 0.0210(13) 0.0501(16) 0.0189(12) -0.0023(11) 0.0023(10) -0.0023(12)
Si2 0.0306(13) 0.0358(14) 0.0207(12) -0.0016(11) 0.0077(10) -0.0053(12)
Si3 0.0326(15) 0.0409(15) 0.0206(12) -0.0024(11) 0.0009(11) -0.0039(12)
Si4 0.0453(17) 0.0304(14) 0.0216(12) 0.0006(10) 0.0091(11) 0.0004(12)
B1 0.046(7) 0.030(6) 0.028(5) 0.006(4) 0.015(5) 0.012(5)
B2 0.092(11) 0.026(6) 0.017(5) 0.006(4) -0.003(6) -0.001(6)
O 0.022(3) 0.038(4) 0.045(4) 0.004(3) 0.002(3) -0.003(3)
C1 0.023(5) 0.032(5) 0.013(4) -0.001(3) 0.008(3) 0.001(4)
C2 0.040(6) 0.038(6) 0.037(6) -0.005(4) 0.005(5) 0.016(5)
C3 0.029(5) 0.056(7) 0.032(5) 0.004(5) -0.001(4) 0.007(5)
C4 0.034(6) 0.082(9) 0.037(6) 0.017(6) -0.001(5) 0.011(6)
C5 0.023(5) 0.089(9) 0.016(4) -0.011(5) 0.000(4) -0.013(5)
C6 0.025(5) 0.070(8) 0.030(5) -0.014(5) 0.013(4) -0.011(5)
C7 0.038(6) 0.053(7) 0.042(6) -0.009(5) 0.011(5) -0.018(5)
C8 0.059(8) 0.047(6) 0.039(6) 0.010(5) 0.016(5) 0.004(6)
C9 0.028(5) 0.052(6) 0.034(5) -0.003(5) 0.009(4) -0.003(5)
C10 0.042(6) 0.022(4) 0.021(4) -0.001(3) 0.014(4) -0.003(4)
C11 0.111(12) 0.026(5) 0.037(6) -0.001(5) 0.004(7) 0.004(6)
C12 0.078(9) 0.041(6) 0.038(6) 0.006(5) 0.011(6) -0.025(6)
C13 0.077(9) 0.069(8) 0.031(6) -0.014(6) -0.019(6) -0.024(7)
C14 0.045(7) 0.067(8) 0.042(6) -0.001(6) 0.012(5) -0.010(6)
C15 0.050(7) 0.051(7) 0.029(5) 0.008(5) 0.002(5) 0.009(5)
C16 0.044(7) 0.057(7) 0.044(6) -0.006(5) 0.009(5) 0.012(6)
C17 0.061(8) 0.054(7) 0.028(5) -0.002(5) 0.021(5) 0.003(6)
C18 0.057(7) 0.038(6) 0.035(6) 0.005(5) 0.011(5) 0.006(5)
C19 0.049(7) 0.053(7) 0.059(8) 0.013(6) -0.003(6) 0.000(6)
C20 0.067(11) 0.073(11) 0.25(3) 0.052(14) -0.090(15) -0.024(9)
C21 0.047(7) 0.067(8) 0.047(7) -0.005(6) 0.005(5) -0.021(6)
C22 0.028(5) 0.056(7) 0.038(6) 0.006(5) 0.005(4) -0.009(5)

loop_
_atom_type_symbol
_atom_type_description
_atom_type_scat_dispersion_real
_atom_type_scat_dispersion_imag
_atom_type_scat_source
C C 0.0033 0.0016 'International Tables Vol C Tables 4.2.6.8 and 6.1.1.4'
H H 0.0000 0.0000 'International Tables Vol C Tables 4.2.6.8 and 6.1.1.4'
B B 0.0013 0.0007 'International Tables Vol C Tables 4.2.6.8 and 6.1.1.4'
Si Si 0.0817 0.0704 'International Tables Vol C Tables 4.2.6.8 and 6.1.1.4'
P P 0.1023 0.0942 'International Tables Vol C Tables 4.2.6.8 and 6.1.1.4'
Sm Sm -0.1638 3.4418 'International Tables Vol C Tables 4.2.6.8 and 6.1.1.4'
O O 0.0106 0.0060 'International Tables Vol C Tables 4.2.6.8 and 6.1.1.4'

loop_
_geom_angle_atom_site_label_1
_geom_angle_atom_site_label_2
_geom_angle_atom_site_label_3
_geom_angle
B1 Sm B2 165.2(4)
B1 Sm O 101.7(3)
B1 Sm C1 66.2(3)
B1 Sm C10 108.1(3)
B2 Sm O 93.1(4)
B2 Sm C1 107.4(3)
B2 Sm C10 66.2(3)
O Sm C1 113.3(2)
O Sm C10 111.5(3)
C1 Sm C10 135.0(3)
B1 P1 C1 114.9(4)
B1 P1 C2 109.8(5)
B1 P1 C3 104.5(5)
C1 P1 C2 113.4(4)
C1 P1 C3 112.6(5)
C2 P1 C3 100.3(5)
B2 P2 C10 114.4(5)
B2 P2 C11 108.4(6)
B2 P2 C12 105.6(6)
C10 P2 C11 114.2(5)
C10 P2 C12 111.8(5)
C11 P2 C12 101.3(6)
C1 Si1 C4 111.7(5)
C1 Si1 C5 112.5(4)
C1 Si1 C6 114.7(4)
C4 Si1 C5 107.5(5)
C4 Si1 C6 104.6(5)
C5 Si1 C6 105.3(5)
C1 Si2 C7 114.4(4)
C1 Si2 C8 113.1(5)
C1 Si2 C9 113.9(4)
C7 Si2 C8 102.2(6)
C7 Si2 C9 107.4(5)
C8 Si2 C9 104.7(5)
C10 Si3 C13 113.9(5)
C10 Si3 C14 115.0(5)
C10 Si3 C15 112.2(5)
C13 Si3 C14 106.5(6)
C13 Si3 C15 105.4(5)
C14 Si3 C15 103.0(5)
C10 Si4 C16 114.3(5)
C10 Si4 C17 114.0(5)
C10 Si4 C18 112.2(5)
C16 Si4 C17 105.2(5)
C16 Si4 C18 103.6(6)
C17 Si4 C18 106.6(5)
Sm B1 P1 85.6(4)
Sm B2 P2 86.3(4)
Sm O C19 128.9(6)
Sm O C22 125.8(6)
C19 O C22 105.4(8)
Sm C1 P1 90.7(3)
Sm C1 Si1 97.3(3)
Sm C1 Si2 119.4(4)
P1 C1 Si1 113.4(5)
P1 C1 Si2 118.3(5)
Si1 C1 Si2 113.9(4)
P1 C2 H2A 109.5
P1 C2 H2B 109.5
P1 C2 H2C 109.5
H2A C2 H2B 109.5
H2A C2 H2C 109.5
H2B C2 H2C 109.5
P1 C3 H3A 109.5
P1 C3 H3B 109.5
P1 C3 H3C 109.5
H3A C3 H3B 109.5
H3A C3 H3C 109.5
H3B C3 H3C 109.5
Si1 C4 H4A 109.5
Si1 C4 H4B 109.5
Si1 C4 H4C 109.5
H4A C4 H4B 109.5
H4A C4 H4C 109.5
H4B C4 H4C 109.5
Si1 C5 H5A 109.5
Si1 C5 H5B 109.5
Si1 C5 H5C 109.5
H5A C5 H5B 109.5
H5A C5 H5C 109.5
H5B C5 H5C 109.5
Si1 C6 H6A 109.5
Si1 C6 H6B 109.5
Si1 C6 H6C 109.5
H6A C6 H6B 109.5
H6A C6 H6C 109.5
H6B C6 H6C 109.5
Si2 C7 H7A 109.5
Si2 C7 H7B 109.5
Si2 C7 H7C 109.5
H7A C7 H7B 109.5
H7A C7 H7C 109.5
H7B C7 H7C 109.5
Si2 C8 H8A 109.5
Si2 C8 H8B 109.5
Si2 C8 H8C 109.5
H8A C8 H8B 109.5
H8A C8 H8C 109.5
H8B C8 H8C 109.5
Si2 C9 H9A 109.5
Si2 C9 H9B 109.5
Si2 C9 H9C 109.5
H9A C9 H9B 109.5
H9A C9 H9C 109.5
H9B C9 H9C 109.5
Sm C10 P2 91.1(3)
Sm C10 Si3 118.1(4)
Sm C10 Si4 96.7(4)
P2 C10 Si3 117.7(5)
P2 C10 Si4 116.5(5)
Si3 C10 Si4 113.0(5)
P2 C11 H11A 109.5
P2 C11 H11B 109.5
P2 C11 H11C 109.5
H11A C11 H11B 109.5
H11A C11 H11C 109.5
H11B C11 H11C 109.5
P2 C12 H12A 109.5
P2 C12 H12B 109.5
P2 C12 H12C 109.5
H12A C12 H12B 109.5
H12A C12 H12C 109.5
H12B C12 H12C 109.5
Si3 C13 H13A 109.5
Si3 C13 H13B 109.5
Si3 C13 H13C 109.5
H13A C13 H13B 109.5
H13A C13 H13C 109.5
H13B C13 H13C 109.5
Si3 C14 H14A 109.5
Si3 C14 H14B 109.5
Si3 C14 H14C 109.5
H14A C14 H14B 109.5
H14A C14 H14C 109.5
H14B C14 H14C 109.5
Si3 C15 H15A 109.5
Si3 C15 H15B 109.5
Si3 C15 H15C 109.5
H15A C15 H15B 109.5
H15A C15 H15C 109.5
H15B C15 H15C 109.5
Si4 C16 H16A 109.5
Si4 C16 H16B 109.5
Si4 C16 H16C 109.5
H16A C16 H16B 109.5
H16A C16 H16C 109.5
H16B C16 H16C 109.5
Si4 C17 H17A 109.5
Si4 C17 H17B 109.5
Si4 C17 H17C 109.5
H17A C17 H17B 109.5
H17A C17 H17C 109.5
H17B C17 H17C 109.5
Si4 C18 H18A 109.5
Si4 C18 H18B 109.5
Si4 C18 H18C 109.5
H18A C18 H18B 109.5
H18A C18 H18C 109.5
H18B C18 H18C 109.5
O C19 H19A 110.3
O C19 H19B 110.3
O C19 C20 107.0(11)
H19A C19 H19B 108.6
H19A C19 C20 110.3
H19B C19 C20 110.3
C19 C20 H20A 109.6
C19 C20 H20B 109.6
C19 C20 C21 110.2(13)
H20A C20 H20B 108.1
H20A C20 C21 109.6
H20B C20 C21 109.6
C20 C21 H21A 110.8
C20 C21 H21B 110.8
C20 C21 C22 104.5(10)
H21A C21 H21B 108.9
H21A C21 C22 110.8
H21B C21 C22 110.8
O C22 C21 105.9(9)
O C22 H22A 110.6
O C22 H22B 110.6
C21 C22 H22A 110.6
C21 C22 H22B 110.6
H22A C22 H22B 108.7

loop_
_geom_bond_atom_site_label_1
_geom_bond_atom_site_label_2
_geom_bond_distance
Sm B1 2.895(11)
Sm B2 2.861(11)
Sm O 2.565(6)
Sm C1 2.853(8)
Sm C10 2.827(9)
P1 B1 1.962(11)
P1 C1 1.760(9)
P1 C2 1.808(10)
P1 C3 1.808(10)
P2 B2 1.943(12)
P2 C10 1.752(9)
P2 C11 1.827(12)
P2 C12 1.823(12)
Si1 C1 1.865(9)
Si1 C4 1.880(12)
Si1 C5 1.903(10)
Si1 C6 1.876(11)
Si2 C1 1.832(9)
Si2 C7 1.882(11)
Si2 C8 1.876(11)
Si2 C9 1.880(10)
Si3 C10 1.850(10)
Si3 C13 1.893(11)
Si3 C14 1.887(11)
Si3 C15 1.881(11)
Si4 C10 1.862(9)
Si4 C16 1.880(12)
Si4 C17 1.878(10)
Si4 C18 1.877(11)
O C19 1.460(13)
O C22 1.461(12)
C2 H2A 0.980
C2 H2B 0.980
C2 H2C 0.980
C3 H3A 0.980
C3 H3B 0.980
C3 H3C 0.980
C4 H4A 0.980
C4 H4B 0.980
C4 H4C 0.980
C5 H5A 0.980
C5 H5B 0.980
C5 H5C 0.980
C6 H6A 0.980
C6 H6B 0.980
C6 H6C 0.980
C7 H7A 0.980
C7 H7B 0.980
C7 H7C 0.980
C8 H8A 0.980
C8 H8B 0.980
C8 H8C 0.980
C9 H9A 0.980
C9 H9B 0.980
C9 H9C 0.980
C11 H11A 0.980
C11 H11B 0.980
C11 H11C 0.980
C12 H12A 0.980
C12 H12B 0.980
C12 H12C 0.980
C13 H13A 0.980
C13 H13B 0.980
C13 H13C 0.980
C14 H14A 0.980
C14 H14B 0.980
C14 H14C 0.980
C15 H15A 0.980
C15 H15B 0.980
C15 H15C 0.980
C16 H16A 0.980
C16 H16B 0.980
C16 H16C 0.980
C17 H17A 0.980
C17 H17B 0.980
C17 H17C 0.980
C18 H18A 0.980
C18 H18B 0.980
C18 H18C 0.980
C19 H19A 0.990
C19 H19B 0.990
C19 C20 1.385(18)
C20 H20A 0.990
C20 H20B 0.990
C20 C21 1.47(2)
C21 H21A 0.990
C21 H21B 0.990
C21 C22 1.493(15)
C22 H22A 0.990
C22 H22B 0.990

loop_
_platon_squeeze_void_nr
_platon_squeeze_void_average_x
_platon_squeeze_void_average_y
_platon_squeeze_void_average_z
_platon_squeeze_void_volume
_platon_squeeze_void_count_electrons
_platon_squeeze_void_content
1 0.250 0.750 0.158 577 125 ' '
2 0.749 0.250 0.497 577 118 ' '
